data_4345017
loop_
_publ_author_name
'Ganesan, Vinothkumar'
'Sivanesan, Dharmalingam'
'Yoon, Sungho'

_publ_section_title
;
 Correlation between the Structure and Catalytic Activity of
 [Cp*Rh(Substituted Bipyridine)] Complexes for NADH Regeneration.
;
_journal_issue 3
_journal_name_full 'Inorganic chemistry'
_journal_page_first 1366
_journal_page_last 1374
_journal_paper_doi 10.1021/acs.inorgchem.6b02474
_journal_volume 56
_journal_year 2017
_chemical_formula_moiety 'C22 H27 Cl N2 O2 Rh, Cl, 0.5 OH2'
_chemical_formula_sum 'C22 H28 Cl2 N2 O2.5 Rh'
_chemical_formula_weight 534.27
_chemical_name_systematic
; 
 ? 
;
_space_group_IT_number 58
_symmetry_cell_setting orthorhombic
_symmetry_space_group_name_Hall '-P 2 2n'
_symmetry_space_group_name_H-M 'P n n m'
_atom_sites_solution_hydrogens geom
_atom_sites_solution_primary direct
_atom_sites_solution_secondary difmap
_audit_creation_method SHELXL-97
_cell_angle_alpha 90.00
_cell_angle_beta 90.00
_cell_angle_gamma 90.00
_cell_formula_units_Z 4
_cell_length_a 17.9947(9)
_cell_length_b 8.4463(4)
_cell_length_c 15.7807(8)
_cell_measurement_reflns_used 7510
_cell_measurement_temperature 200(2)
_cell_measurement_theta_max 26
_cell_measurement_theta_min 2.58
_cell_volume 2398.5(2)
_computing_cell_refinement 'Bruker SMART'
_computing_data_collection 'Bruker SMART'
_computing_data_reduction 'Bruker SAINT'
_computing_molecular_graphics 'Bruker SHELXTL'
_computing_publication_material 'Bruker SHELXTL'
_computing_structure_refinement 'SHELXL-97 (Sheldrick, 1997)'
_computing_structure_solution 'SHELXS-97 (Sheldrick, 1990)'
_diffrn_ambient_temperature 200(2)
_diffrn_measured_fraction_theta_full 0.997
_diffrn_measured_fraction_theta_max 0.997
_diffrn_measurement_device_type 'CCD area detector'
_diffrn_measurement_method 'phi and omega scans'
_diffrn_radiation_monochromator graphite
_diffrn_radiation_source 'fine-focus sealed tube'
_diffrn_radiation_type MoK\a
_diffrn_radiation_wavelength 0.71073
_diffrn_reflns_av_R_equivalents 0.0369
_diffrn_reflns_av_sigmaI/netI 0.0281
_diffrn_reflns_limit_h_max 22
_diffrn_reflns_limit_h_min -17
_diffrn_reflns_limit_k_max 10
_diffrn_reflns_limit_k_min -10
_diffrn_reflns_limit_l_max 19
_diffrn_reflns_limit_l_min -19
_diffrn_reflns_number 14597
_diffrn_reflns_theta_full 26.50
_diffrn_reflns_theta_max 26.50
_diffrn_reflns_theta_min 1.72
_exptl_absorpt_coefficient_mu 0.957
_exptl_absorpt_correction_T_max 0.8029
_exptl_absorpt_correction_T_min 0.6727
_exptl_absorpt_correction_type multi-scan
_exptl_absorpt_process_details 'Bruker SADABS'
_exptl_crystal_colour Orange
_exptl_crystal_density_diffrn 1.480
_exptl_crystal_density_method 'not measured'
_exptl_crystal_description Block
_exptl_crystal_F_000 1092
_exptl_crystal_size_max 0.45
_exptl_crystal_size_mid 0.37
_exptl_crystal_size_min 0.24
_refine_diff_density_max 1.556
_refine_diff_density_min -0.888
_refine_diff_density_rms 0.174
_refine_ls_extinction_method none
_refine_ls_goodness_of_fit_ref 1.162
_refine_ls_hydrogen_treatment mixed
_refine_ls_matrix_type full
_refine_ls_number_parameters 148
_refine_ls_number_reflns 2574
_refine_ls_number_restraints 0
_refine_ls_restrained_S_all 1.162
_refine_ls_R_factor_all 0.0650
_refine_ls_R_factor_gt 0.0505
_refine_ls_shift/su_max 0.000
_refine_ls_shift/su_mean 0.000
_refine_ls_structure_factor_coef Fsqd
_refine_ls_weighting_details 'calc w=1/[\s^2^(Fo^2^)+(0.0925P)^2^+7.6493P] where P=(Fo^2^+2Fc^2^)/3'
_refine_ls_weighting_scheme calc
_refine_ls_wR_factor_gt 0.1424
_refine_ls_wR_factor_ref 0.1775
_reflns_number_gt 2125
_reflns_number_total 2574
_reflns_threshold_expression >2sigma(I)
_cod_data_source_file ic6b02474_si_003.cif
_cod_data_source_block 5
_cod_depositor_comments
;
The following automatic conversions were performed:

'_symmetry_cell_setting' value 'Orthorhombic' changed to
'orthorhombic' according to
/usr/data/users/saulius/crontab/automatic-downloads/rss-feeds/ACS/lib/dictionaries/cif_core.dic
dictionary named 'cif_core.dic' version 2.4.2 from 2011-04-26.

'_exptl_absorpt_correction_type' value 'Multi-scan' changed to
'multi-scan' according to
/usr/data/users/saulius/crontab/automatic-downloads/rss-feeds/ACS/lib/dictionaries/cif_core.dic
dictionary named 'cif_core.dic' version 2.4.2 from 2011-04-26.

Automatic conversion script
Id: cif_fix_values 4268 2015-11-12 08:31:59Z antanas 

 Adding full bibliography for 4345016--4345017.cif.
;
_cod_original_sg_symbol_H-M Pnnm
_cod_original_formula_sum 'C22 H28 Cl2 N2 O2.50 Rh'
_cod_database_code 4345017

loop_
_symmetry_equiv_pos_as_xyz
'x, y, z'
'-x, -y, z'
'-x+1/2, y+1/2, -z+1/2'
'x+1/2, -y+1/2, -z+1/2'
'-x, -y, -z'
'x, y, -z'
'x-1/2, -y-1/2, z-1/2'
'-x-1/2, y-1/2, z-1/2'

loop_
_atom_site_label
_atom_site_type_symbol
_atom_site_fract_x
_atom_site_fract_y
_atom_site_fract_z
_atom_site_U_iso_or_equiv
_atom_site_adp_type
_atom_site_occupancy
_atom_site_symmetry_multiplicity
_atom_site_calc_flag
_atom_site_refinement_flags
Rh1 Rh 0.18609(3) 0.20279(6) 0.0000 0.0287(2) Uani 1 2 d S
Cl1 Cl 0.08762(10) 0.3922(2) 0.0000 0.0385(5) Uani 1 2 d S
Cl2 Cl 0.5000 0.0000 0.17252(17) 0.0601(6) Uani 1 2 d S
N1 N 0.1246(2) 0.0566(5) 0.0835(3) 0.0338(10) Uani 1 1 d .
C1 C 0.1056(3) -0.0832(6) 0.0466(3) 0.0315(11) Uani 1 1 d .
C2 C 0.0824(3) -0.2114(6) 0.0957(4) 0.0391(13) Uani 1 1 d .
H2 H 0.0711 -0.3104 0.0701 0.047 Uiso 1 1 calc R
C3 C 0.0762(3) -0.1909(7) 0.1825(4) 0.0418(14) Uani 1 1 d .
H3 H 0.0627 -0.2775 0.2177 0.050 Uiso 1 1 calc R
C4 C 0.0896(3) -0.0451(7) 0.2172(4) 0.0419(13) Uani 1 1 d .
H4 H 0.0831 -0.0294 0.2764 0.050 Uiso 1 1 calc R
C5 C 0.1125(3) 0.0790(6) 0.1669(4) 0.0365(12) Uani 1 1 d .
C6 C 0.1211(3) 0.2455(7) 0.2000(4) 0.0413(13) Uani 1 1 d .
H6A H 0.1660 0.2940 0.1748 0.050 Uiso 1 1 calc R
H6B H 0.0776 0.3094 0.1825 0.050 Uiso 1 1 calc R
O1 O 0.1271(4) 0.2481(7) 0.2886(3) 0.0683(15) Uani 1 1 d .
H1 H 0.0872 0.2819 0.3096 0.102 Uiso 1 1 calc R
C7 C 0.2942(4) 0.0965(9) 0.0000 0.0353(17) Uani 1 2 d S
C8 C 0.2882(3) 0.1970(6) 0.0731(4) 0.0368(13) Uani 1 1 d .
C9 C 0.2745(3) 0.3534(6) 0.0458(4) 0.0384(12) Uani 1 1 d .
C10 C 0.3133(5) -0.0757(11) 0.0000 0.053(2) Uani 1 2 d S
H10A H 0.2851 -0.1296 0.0446 0.080 Uiso 0.50 1 calc PR
H10B H 0.3667 -0.0886 0.0106 0.080 Uiso 0.50 1 calc PR
H10C H 0.3007 -0.1218 -0.0552 0.080 Uiso 0.50 1 calc PR
C11 C 0.2995(4) 0.1399(8) 0.1616(4) 0.0494(15) Uani 1 1 d .
H11A H 0.3527 0.1249 0.1721 0.074 Uiso 1 1 calc R
H11B H 0.2735 0.0390 0.1694 0.074 Uiso 1 1 calc R
H11C H 0.2797 0.2183 0.2015 0.074 Uiso 1 1 calc R
C12 C 0.2677(4) 0.4990(7) 0.0991(5) 0.0546(17) Uani 1 1 d .
H12A H 0.2636 0.4688 0.1589 0.082 Uiso 1 1 calc R
H12B H 0.2232 0.5581 0.0823 0.082 Uiso 1 1 calc R
H12C H 0.3117 0.5656 0.0912 0.082 Uiso 1 1 calc R
O2 O 0.5273(13) 0.703(4) 0.0000 0.24(2) Uani 0.50 2 d SP
H2A H 0.5176 0.6752 -0.0599 0.292 Uiso 0.25 1 calc PR
H2B H 0.5721 0.6429 0.0171 0.292 Uiso 0.25 1 calc PR

loop_
_atom_site_aniso_label
_atom_site_aniso_U_11
_atom_site_aniso_U_22
_atom_site_aniso_U_33
_atom_site_aniso_U_23
_atom_site_aniso_U_13
_atom_site_aniso_U_12
Rh1 0.0244(3) 0.0176(3) 0.0441(4) 0.000 0.000 -0.00088(19)
Cl1 0.0350(9) 0.0235(8) 0.0568(11) 0.000 0.000 0.0050(7)
Cl2 0.0533(13) 0.0623(15) 0.0649(14) 0.000 0.000 0.0028(11)
N1 0.028(2) 0.026(2) 0.048(3) 0.0004(19) -0.0016(19) -0.0019(17)
C1 0.026(2) 0.021(2) 0.047(3) 0.000(2) -0.004(2) 0.0005(18)
C2 0.031(3) 0.027(3) 0.059(4) 0.006(2) -0.006(3) -0.008(2)
C3 0.036(3) 0.035(3) 0.055(3) 0.014(3) -0.001(3) -0.012(2)
C4 0.038(3) 0.046(3) 0.042(3) 0.011(3) 0.002(2) 0.001(2)
C5 0.029(3) 0.036(3) 0.044(3) 0.001(2) 0.001(2) 0.004(2)
C6 0.041(3) 0.036(3) 0.047(3) -0.005(3) 0.003(3) 0.004(2)
O1 0.097(4) 0.057(3) 0.051(3) -0.008(2) -0.019(3) 0.022(3)
C7 0.020(3) 0.029(4) 0.056(5) 0.000 0.000 0.007(3)
C8 0.019(2) 0.033(3) 0.058(3) 0.000(2) -0.011(2) 0.0002(19)
C9 0.028(3) 0.025(2) 0.063(3) -0.002(2) -0.002(2) -0.007(2)
C10 0.046(5) 0.034(5) 0.081(7) 0.000 0.000 0.003(4)
C11 0.055(4) 0.040(3) 0.053(4) -0.001(3) -0.007(3) 0.001(3)
C12 0.053(4) 0.034(3) 0.076(4) -0.021(3) -0.006(3) -0.010(3)
O2 0.046(13) 0.20(4) 0.49(8) 0.000 0.000 0.002(16)

loop_
_atom_type_symbol
_atom_type_description
_atom_type_scat_dispersion_real
_atom_type_scat_dispersion_imag
_atom_type_scat_source
C C 0.0033 0.0016 'International Tables Vol C Tables 4.2.6.8 and 6.1.1.4'
H H 0.0000 0.0000 'International Tables Vol C Tables 4.2.6.8 and 6.1.1.4'
N N 0.0061 0.0033 'International Tables Vol C Tables 4.2.6.8 and 6.1.1.4'
O O 0.0106 0.0060 'International Tables Vol C Tables 4.2.6.8 and 6.1.1.4'
Cl Cl 0.1484 0.1585 'International Tables Vol C Tables 4.2.6.8 and 6.1.1.4'
Rh Rh -1.1178 0.9187 'International Tables Vol C Tables 4.2.6.8 and 6.1.1.4'

loop_
_geom_angle_atom_site_label_1
_geom_angle_atom_site_label_2
_geom_angle_atom_site_label_3
_geom_angle
_geom_angle_site_symmetry_1
_geom_angle_site_symmetry_3
N1 Rh1 N1 77.0(2) 6 .
N1 Rh1 C7 103.3(2) 6 .
N1 Rh1 C7 103.3(2) . .
N1 Rh1 C9 121.3(2) 6 6
N1 Rh1 C9 159.4(2) . 6
C7 Rh1 C9 65.0(2) . 6
N1 Rh1 C9 159.4(2) 6 .
N1 Rh1 C9 121.3(2) . .
C7 Rh1 C9 65.0(2) . .
C9 Rh1 C9 39.1(3) 6 .
N1 Rh1 C8 139.45(18) 6 .
N1 Rh1 C8 95.64(19) . .
C7 Rh1 C8 38.89(19) . .
C9 Rh1 C8 64.4(2) 6 .
C9 Rh1 C8 38.0(2) . .
N1 Rh1 C8 95.64(19) 6 6
N1 Rh1 C8 139.45(18) . 6
C7 Rh1 C8 38.89(19) . 6
C9 Rh1 C8 38.0(2) 6 6
C9 Rh1 C8 64.4(2) . 6
C8 Rh1 C8 64.2(3) . 6
N1 Rh1 Cl1 90.18(12) 6 .
N1 Rh1 Cl1 90.18(12) . .
C7 Rh1 Cl1 162.7(2) . .
C9 Rh1 Cl1 98.73(15) 6 .
C9 Rh1 Cl1 98.73(15) . .
C8 Rh1 Cl1 130.06(15) . .
C8 Rh1 Cl1 130.06(15) 6 .
C5 N1 C1 119.9(5) . .
C5 N1 Rh1 127.6(4) . .
C1 N1 Rh1 111.8(3) . .
N1 C1 C2 120.8(5) . .
N1 C1 C1 115.3(3) . 6
C2 C1 C1 123.7(3) . 6
C3 C2 C1 118.4(5) . .
C3 C2 H2 120.8 . .
C1 C2 H2 120.8 . .
C4 C3 C2 119.6(5) . .
C4 C3 H3 120.2 . .
C2 C3 H3 120.2 . .
C3 C4 C5 120.4(5) . .
C3 C4 H4 119.8 . .
C5 C4 H4 119.8 . .
N1 C5 C4 120.3(5) . .
N1 C5 C6 116.9(5) . .
C4 C5 C6 122.7(5) . .
O1 C6 C5 111.5(5) . .
O1 C6 H6A 109.3 . .
C5 C6 H6A 109.3 . .
O1 C6 H6B 109.3 . .
C5 C6 H6B 109.3 . .
H6A C6 H6B 108.0 . .
C6 O1 H1 109.5 . .
C8 C7 C8 106.9(7) . 6
C8 C7 C10 126.3(3) . .
C8 C7 C10 126.3(3) 6 .
C8 C7 Rh1 71.6(3) . .
C8 C7 Rh1 71.6(3) 6 .
C10 C7 Rh1 128.1(6) . .
C9 C8 C7 108.7(5) . .
C9 C8 C11 127.7(5) . .
C7 C8 C11 123.5(5) . .
C9 C8 Rh1 70.6(3) . .
C7 C8 Rh1 69.5(3) . .
C11 C8 Rh1 128.4(4) . .
C8 C9 C9 107.8(4) . 6
C8 C9 C12 127.8(6) . .
C9 C9 C12 124.2(4) 6 .
C8 C9 Rh1 71.4(3) . .
C9 C9 Rh1 70.45(16) 6 .
C12 C9 Rh1 127.7(4) . .
C7 C10 H10A 109.5 . .
C7 C10 H10B 109.5 . .
H10A C10 H10B 109.5 . .
C7 C10 H10C 109.5 . .
H10A C10 H10C 109.5 . .
H10B C10 H10C 109.5 . .
C8 C11 H11A 109.5 . .
C8 C11 H11B 109.5 . .
H11A C11 H11B 109.5 . .
C8 C11 H11C 109.5 . .
H11A C11 H11C 109.5 . .
H11B C11 H11C 109.5 . .
C9 C12 H12A 109.5 . .
C9 C12 H12B 109.5 . .
H12A C12 H12B 109.5 . .
C9 C12 H12C 109.5 . .
H12A C12 H12C 109.5 . .
H12B C12 H12C 109.5 . .
H2A O2 H2B 106.3 . .

loop_
_geom_bond_atom_site_label_1
_geom_bond_atom_site_label_2
_geom_bond_distance
_geom_bond_site_symmetry_2
Rh1 N1 2.117(4) 6
Rh1 N1 2.117(4) .
Rh1 C7 2.143(7) .
Rh1 C9 2.161(5) 6
Rh1 C9 2.161(5) .
Rh1 C8 2.171(5) .
Rh1 C8 2.171(5) 6
Rh1 Cl1 2.3874(18) .
N1 C5 1.348(7) .
N1 C1 1.361(6) .
C1 C2 1.395(7) .
C1 C1 1.471(11) 6
C2 C3 1.386(9) .
C2 H2 0.9500 .
C3 C4 1.370(8) .
C3 H3 0.9500 .
C4 C5 1.378(8) .
C4 H4 0.9500 .
C5 C6 1.508(8) .
C6 O1 1.403(7) .
C6 H6A 0.9900 .
C6 H6B 0.9900 .
O1 H1 0.8400 .
C7 C8 1.436(7) .
C7 C8 1.436(7) 6
C7 C10 1.495(11) .
C8 C9 1.411(7) .
C8 C11 1.491(9) .
C9 C9 1.447(12) 6
C9 C12 1.495(8) .
C10 H10A 0.9800 .
C10 H10B 0.9800 .
C10 H10C 0.9800 .
C11 H11A 0.9800 .
C11 H11B 0.9800 .
C11 H11C 0.9800 .
C12 H12A 0.9800 .
C12 H12B 0.9800 .
C12 H12C 0.9800 .
O2 H2A 0.9900 .
O2 H2B 0.9900 .

loop_
_geom_torsion_atom_site_label_1
_geom_torsion_atom_site_label_2
_geom_torsion_atom_site_label_3
_geom_torsion_atom_site_label_4
_geom_torsion
_geom_torsion_site_symmetry_1
_geom_torsion_site_symmetry_4
N1 Rh1 N1 C5 -164.3(4) 6 .
C7 Rh1 N1 C5 94.9(4) . .
C9 Rh1 N1 C5 41.9(8) 6 .
C9 Rh1 N1 C5 26.2(5) . .
C8 Rh1 N1 C5 56.2(5) . .
C8 Rh1 N1 C5 112.3(5) 6 .
Cl1 Rh1 N1 C5 -74.2(4) . .
N1 Rh1 N1 C1 25.0(4) 6 .
C7 Rh1 N1 C1 -75.9(4) . .
C9 Rh1 N1 C1 -128.9(5) 6 .
C9 Rh1 N1 C1 -144.6(3) . .
C8 Rh1 N1 C1 -114.6(3) . .
C8 Rh1 N1 C1 -58.4(5) 6 .
Cl1 Rh1 N1 C1 115.1(3) . .
C5 N1 C1 C2 -8.2(7) . .
Rh1 N1 C1 C2 163.3(4) . .
C5 N1 C1 C1 167.0(3) . 6
Rh1 N1 C1 C1 -21.4(3) . 6
N1 C1 C2 C3 2.7(8) . .
C1 C1 C2 C3 -172.1(4) 6 .
C1 C2 C3 C4 2.8(9) . .
C2 C3 C4 C5 -3.0(9) . .
C1 N1 C5 C4 8.1(7) . .
Rh1 N1 C5 C4 -162.0(4) . .
C1 N1 C5 C6 -168.6(5) . .
Rh1 N1 C5 C6 21.3(7) . .
C3 C4 C5 N1 -2.5(8) . .
C3 C4 C5 C6 174.0(5) . .
N1 C5 C6 O1 -164.0(5) . .
C4 C5 C6 O1 19.4(8) . .
N1 Rh1 C7 C8 -161.9(3) 6 .
N1 Rh1 C7 C8 -82.4(4) . .
C9 Rh1 C7 C8 79.5(4) 6 .
C9 Rh1 C7 C8 36.2(3) . .
C8 Rh1 C7 C8 115.7(6) 6 .
Cl1 Rh1 C7 C8 57.9(3) . .
N1 Rh1 C7 C8 82.4(4) 6 6
N1 Rh1 C7 C8 161.9(3) . 6
C9 Rh1 C7 C8 -36.2(3) 6 6
C9 Rh1 C7 C8 -79.5(4) . 6
C8 Rh1 C7 C8 -115.7(6) . 6
Cl1 Rh1 C7 C8 -57.9(3) . 6
N1 Rh1 C7 C10 -39.75(13) 6 .
N1 Rh1 C7 C10 39.75(13) . .
C9 Rh1 C7 C10 -158.34(18) 6 .
C9 Rh1 C7 C10 158.34(18) . .
C8 Rh1 C7 C10 122.1(3) . .
C8 Rh1 C7 C10 -122.1(3) 6 .
Cl1 Rh1 C7 C10 180.0 . .
C8 C7 C8 C9 3.4(8) 6 .
C10 C7 C8 C9 175.9(7) . .
Rh1 C7 C8 C9 -60.0(4) . .
C8 C7 C8 C11 -173.5(4) 6 .
C10 C7 C8 C11 -1.0(11) . .
Rh1 C7 C8 C11 123.2(6) . .
C8 C7 C8 Rh1 63.3(5) 6 .
C10 C7 C8 Rh1 -124.2(8) . .
N1 Rh1 C8 C9 147.4(3) 6 .
N1 Rh1 C8 C9 -136.1(3) . .
C7 Rh1 C8 C9 119.6(5) . .
C9 Rh1 C8 C9 38.3(4) 6 .
C8 Rh1 C8 C9 80.7(3) 6 .
Cl1 Rh1 C8 C9 -41.1(4) . .
N1 Rh1 C8 C7 27.7(5) 6 .
N1 Rh1 C8 C7 104.2(4) . .
C9 Rh1 C8 C7 -81.3(4) 6 .
C9 Rh1 C8 C7 -119.6(5) . .
C8 Rh1 C8 C7 -38.9(4) 6 .
Cl1 Rh1 C8 C7 -160.8(3) . .
N1 Rh1 C8 C11 -89.3(6) 6 .
N1 Rh1 C8 C11 -12.8(5) . .
C7 Rh1 C8 C11 -117.1(6) . .
C9 Rh1 C8 C11 161.6(6) 6 .
C9 Rh1 C8 C11 123.3(7) . .
C8 Rh1 C8 C11 -156.0(4) 6 .
Cl1 Rh1 C8 C11 82.2(5) . .
C7 C8 C9 C9 -2.1(5) . 6
C11 C8 C9 C9 174.6(5) . 6
Rh1 C8 C9 C9 -61.38(15) . 6
C7 C8 C9 C12 -177.0(6) . .
C11 C8 C9 C12 -0.3(9) . .
Rh1 C8 C9 C12 123.8(6) . .
C7 C8 C9 Rh1 59.3(4) . .
C11 C8 C9 Rh1 -124.0(6) . .
N1 Rh1 C9 C8 -96.0(6) 6 .
N1 Rh1 C9 C8 53.8(4) . .
C7 Rh1 C9 C8 -37.0(3) . .
C9 Rh1 C9 C8 -117.5(3) 6 .
C8 Rh1 C9 C8 -80.2(5) 6 .
Cl1 Rh1 C9 C8 149.4(3) . .
N1 Rh1 C9 C9 21.5(5) 6 6
N1 Rh1 C9 C9 171.31(19) . 6
C7 Rh1 C9 C9 80.49(13) . 6
C8 Rh1 C9 C9 117.5(3) . 6
C8 Rh1 C9 C9 37.3(2) 6 6
Cl1 Rh1 C9 C9 -93.12(6) . 6
N1 Rh1 C9 C12 140.2(6) 6 .
N1 Rh1 C9 C12 -70.0(6) . .
C7 Rh1 C9 C12 -160.8(6) . .
C9 Rh1 C9 C12 118.7(5) 6 .
C8 Rh1 C9 C12 -123.8(7) . .
C8 Rh1 C9 C12 156.0(6) 6 .
Cl1 Rh1 C9 C12 25.6(6) . .
